data_7037211
loop_
_publ_author_name
'Huang, Fang'
'Zhang, Wenjuan'
'Yue, Erlin'
'Liang, Tongling'
'Hu, Xinquan'
'Sun, Wen-Hua'

_publ_section_title
;
 Controlling the molecular weights of polyethylene waxes using the highly
 active precatalysts of
 2-(1-aryliminoethyl)-9-arylimino-5,6,7,8-tetrahydrocycloheptapyridylcobalt
 chlorides: synthesis, characterization, and catalytic behavior.
;
_journal_issue 2
_journal_name_full 'Dalton transactions (Cambridge, England : 2003)'
_journal_page_first 657
_journal_page_last 666
_journal_paper_doi 10.1039/c5dt03779d
_journal_volume 45
_journal_year 2015
_chemical_formula_sum 'C28 H31 Cl2 Co N3'
_chemical_formula_weight 539.39
_chemical_name_systematic
; 
 ? 
;
_space_group_IT_number 2
_symmetry_cell_setting triclinic
_symmetry_space_group_name_Hall '-P 1'
_symmetry_space_group_name_H-M 'P -1'
_atom_sites_solution_hydrogens geom
_atom_sites_solution_primary direct
_atom_sites_solution_secondary difmap
_audit_creation_method SHELXL-97
_audit_update_record
;
2015-09-21 deposited with the CCDC.
2015-11-13 downloaded from the CCDC.
;
_cell_angle_alpha 94.63(3)
_cell_angle_beta 92.37(3)
_cell_angle_gamma 102.84(3)
_cell_formula_units_Z 4
_cell_length_a 10.148(2)
_cell_length_b 13.103(3)
_cell_length_c 22.379(5)
_cell_measurement_temperature 173(2)
_cell_volume 2886.5(12)
_computing_cell_refinement 'CrystalClear (Rigaku Inc., 2007)'
_computing_data_collection 'CrystalClear (Rigaku Inc., 2007)'
_computing_data_reduction 'CrystalClear (Rigaku Inc., 2007)'
_computing_molecular_graphics 'XP in Siemens SHELXTL (Sheldrick, 1994)'
_computing_publication_material 'SHELX97 (Sheldrick, 1997)'
_computing_structure_refinement 'SHELXL-97 (Sheldrick, 1997)'
_computing_structure_solution 'SHELXS-97 (Sheldrick, 1990)'
_diffrn_ambient_temperature 173(2)
_diffrn_measured_fraction_theta_full 0.994
_diffrn_measured_fraction_theta_max 0.994
_diffrn_measurement_device_type 'Saturn724+ CCD'
_diffrn_measurement_method '\w scans at fixed \c = 45\%'
_diffrn_radiation_monochromator graphite
_diffrn_radiation_source 'fine-focus sealed tube'
_diffrn_radiation_type MoK\a
_diffrn_radiation_wavelength 0.71073
_diffrn_reflns_av_R_equivalents 0.0463
_diffrn_reflns_av_sigmaI/netI 0.0564
_diffrn_reflns_limit_h_max 12
_diffrn_reflns_limit_h_min -11
_diffrn_reflns_limit_k_max 15
_diffrn_reflns_limit_k_min -15
_diffrn_reflns_limit_l_max 26
_diffrn_reflns_limit_l_min -26
_diffrn_reflns_number 22212
_diffrn_reflns_theta_full 25.00
_diffrn_reflns_theta_max 25.00
_diffrn_reflns_theta_min 0.91
_exptl_absorpt_coefficient_mu 0.799
_exptl_absorpt_correction_T_max 1.0000
_exptl_absorpt_correction_T_min 0.6510
_exptl_crystal_colour brown
_exptl_crystal_density_diffrn 1.241
_exptl_crystal_density_method 'not measured'
_exptl_crystal_description Plate
_exptl_crystal_F_000 1124
_exptl_crystal_size_max 0.452
_exptl_crystal_size_mid 0.264
_exptl_crystal_size_min 0.141
_platon_squeeze_details ' ?'
_refine_diff_density_max 1.533
_refine_diff_density_min -0.631
_refine_diff_density_rms 0.159
_refine_ls_extinction_method none
_refine_ls_goodness_of_fit_ref 1.047
_refine_ls_hydrogen_treatment constr
_refine_ls_matrix_type full
_refine_ls_number_parameters 623
_refine_ls_number_reflns 10099
_refine_ls_number_restraints 816
_refine_ls_restrained_S_all 1.050
_refine_ls_R_factor_all 0.0877
_refine_ls_R_factor_gt 0.0777
_refine_ls_shift/su_max 0.000
_refine_ls_shift/su_mean 0.000
_refine_ls_structure_factor_coef Fsqd
_refine_ls_weighting_details 'calc w=1/[\s^2^(Fo^2^)+(0.1296P)^2^+8.4459P] where P=(Fo^2^+2Fc^2^)/3'
_refine_ls_weighting_scheme calc
_refine_ls_wR_factor_gt 0.2235
_refine_ls_wR_factor_ref 0.2341
_reflns_number_gt 8378
_reflns_number_total 10099
_reflns_threshold_expression >2sigma(I)
_cod_data_source_file c5dt03779d1.cif
_cod_data_source_block Co1
_cod_depositor_comments
;
The following automatic conversions were performed:

'_symmetry_cell_setting' value 'Triclinic' changed to 'triclinic'
according to
/usr/data/users/saulius/crontab/automatic-downloads/rss-feeds/RSC/lib/dictionaries/cif_core.dic
dictionary named 'cif_core.dic' version 2.4.2 from 2011-04-26.

Automatic conversion script
Id: cif_fix_values 4268 2015-11-12 08:31:59Z antanas 

 Adding full bibliography for 7037211--7037213.cif.
;
_cod_original_cell_volume 2886.4(10)
_cod_original_sg_symbol_H-M P-1
_cod_database_code 7037211

loop_
_symmetry_equiv_pos_as_xyz
'x, y, z'
'-x, -y, -z'

loop_
_atom_site_label
_atom_site_type_symbol
_atom_site_fract_x
_atom_site_fract_y
_atom_site_fract_z
_atom_site_U_iso_or_equiv
_atom_site_adp_type
_atom_site_occupancy
_atom_site_symmetry_multiplicity
_atom_site_calc_flag
_atom_site_refinement_flags
Co1 Co 0.67668(6) 0.65325(5) 0.28194(3) 0.0308(2) Uani 1 1 d U
Co2 Co 0.05307(7) 0.20585(5) 0.21286(3) 0.0296(2) Uani 1 1 d U
Cl4 Cl 0.16491(13) 0.09927(10) 0.16006(6) 0.0379(3) Uani 1 1 d U
Cl2 Cl 0.58591(16) 0.49660(10) 0.22921(6) 0.0459(4) Uani 1 1 d U
Cl3 Cl -0.11476(13) 0.10751(10) 0.26151(6) 0.0405(3) Uani 1 1 d U
Cl1 Cl 0.52485(12) 0.70464(10) 0.34255(6) 0.0384(3) Uani 1 1 d U
N4 N -0.0707(4) 0.2417(3) 0.13506(19) 0.0362(9) Uani 1 1 d U
N3 N 0.7977(4) 0.5898(3) 0.3519(2) 0.0347(9) Uani 1 1 d U
N1 N 0.6672(5) 0.7592(3) 0.20861(19) 0.0384(10) Uani 1 1 d U
C30 C 0.2466(5) 0.3615(4) 0.2990(2) 0.0304(10) Uani 1 1 d U
N6 N 0.2001(4) 0.2617(3) 0.29107(18) 0.0306(8) Uani 1 1 d U
C58 C 0.2479(5) 0.1976(4) 0.3331(2) 0.0334(10) Uani 1 1 d U
C23 C 0.7032(7) 0.6344(5) 0.4681(3) 0.0472(14) Uani 1 1 d U
H23A H 0.7978 0.6734 0.4697 0.071 Uiso 1 1 calc R
H23B H 0.6718 0.6321 0.5089 0.071 Uiso 1 1 calc R
H23C H 0.6471 0.6695 0.4439 0.071 Uiso 1 1 calc R
N5 N 0.0917(4) 0.3674(3) 0.2169(2) 0.0359(9) Uani 1 1 d U
C22 C 0.6920(6) 0.5232(5) 0.4400(2) 0.0408(12) Uani 1 1 d U
C14 C 0.4758(7) 0.8393(4) 0.1909(3) 0.0465(13) Uani 1 1 d U
C56 C 0.1776(6) 0.1765(5) 0.3842(2) 0.0438(12) Uani 1 1 d U
C29 C 0.3464(5) 0.4203(4) 0.3479(2) 0.0372(11) Uani 1 1 d U
H29A H 0.3733 0.3704 0.3736 0.056 Uiso 1 1 calc R
H29B H 0.3048 0.4691 0.3720 0.056 Uiso 1 1 calc R
H29C H 0.4265 0.4598 0.3301 0.056 Uiso 1 1 calc R
C42 C 0.0513(7) 0.1939(6) 0.0271(3) 0.0573(16) Uani 1 1 d U
H42A H 0.0541 0.2691 0.0272 0.086 Uiso 1 1 calc R
H42B H 0.0753 0.1672 -0.0122 0.086 Uiso 1 1 calc R
H42C H 0.1160 0.1829 0.0583 0.086 Uiso 1 1 calc R
C52 C 0.3656(6) 0.1601(4) 0.3208(2) 0.0408(12) Uani 1 1 d U
C27 C 0.7430(6) 0.4006(4) 0.3607(3) 0.0440(12) Uani 1 1 d U
C2 C 0.7842(6) 0.8138(4) 0.1989(3) 0.0430(12) Uani 1 1 d U
N2 N 0.8737(4) 0.7334(3) 0.2776(2) 0.0378(10) Uani 1 1 d U
C21 C 0.7435(5) 0.5034(4) 0.3854(2) 0.0364(11) Uani 1 1 d U
C44 C -0.1516(6) 0.1639(4) 0.0910(2) 0.0389(11) Uani 1 1 d U
C36 C -0.0786(7) 0.3386(5) 0.1366(3) 0.0553(15) Uani 1 1 d U
C35 C 0.0228(7) 0.4139(5) 0.1788(3) 0.0503(14) Uani 1 1 d U
C53 C 0.4077(7) 0.0967(5) 0.3604(3) 0.0502(14) Uani 1 1 d U
H53 H 0.4850 0.0693 0.3524 0.060 Uiso 1 1 calc R
C31 C 0.1888(5) 0.4234(4) 0.2552(2) 0.0361(11) Uani 1 1 d U
C26 C 0.6835(6) 0.3174(5) 0.3935(3) 0.0520(14) Uani 1 1 d U
H26 H 0.6828 0.2474 0.3784 0.062 Uiso 1 1 calc R
C57 C 0.0598(7) 0.2241(6) 0.3992(3) 0.0556(16) Uani 1 1 d U
H57A H 0.0906 0.3008 0.4054 0.083 Uiso 1 1 calc R
H57B H 0.0216 0.1972 0.4358 0.083 Uiso 1 1 calc R
H57C H -0.0097 0.2054 0.3659 0.083 Uiso 1 1 calc R
C13 C 0.5177(7) 0.9140(5) 0.2459(3) 0.0507(15) Uani 1 1 d U
H13A H 0.6042 0.9622 0.2401 0.076 Uiso 1 1 calc R
H13B H 0.5280 0.8746 0.2805 0.076 Uiso 1 1 calc R
H13C H 0.4485 0.9545 0.2530 0.076 Uiso 1 1 calc R
C6 C 1.1004(6) 0.7866(5) 0.3237(4) 0.0569(15) Uani 1 1 d U
C46 C -0.2841(6) 0.1149(5) 0.0997(3) 0.0489(13) Uani 1 1 d U
C8 C 0.9219(5) 0.6293(4) 0.3542(3) 0.0398(11) Uani 1 1 d U
C19 C 0.3611(7) 0.8457(5) 0.1549(3) 0.0559(15) Uani 1 1 d U
H19 H 0.3079 0.8940 0.1671 0.067 Uiso 1 1 calc R
C24 C 0.6324(6) 0.4377(5) 0.4714(3) 0.0476(13) Uani 1 1 d U
H24 H 0.5966 0.4498 0.5092 0.057 Uiso 1 1 calc R
C51 C 0.4479(6) 0.1950(5) 0.2692(3) 0.0439(13) Uani 1 1 d U
H51A H 0.3937 0.1703 0.2314 0.066 Uiso 1 1 calc R
H51B H 0.5287 0.1657 0.2696 0.066 Uiso 1 1 calc R
H51C H 0.4753 0.2720 0.2727 0.066 Uiso 1 1 calc R
C50 C -0.0875(6) 0.1366(5) 0.0391(3) 0.0452(13) Uani 1 1 d U
C28 C 0.8088(7) 0.3786(5) 0.3031(3) 0.0558(16) Uani 1 1 d U
H28A H 0.7763 0.4160 0.2714 0.084 Uiso 1 1 calc R
H28B H 0.7855 0.3028 0.2910 0.084 Uiso 1 1 calc R
H28C H 0.9073 0.4026 0.3095 0.084 Uiso 1 1 calc R
C15 C 0.5497(6) 0.7668(4) 0.1720(3) 0.0425(12) Uani 1 1 d U
C7 C 0.9702(5) 0.7183(4) 0.3179(3) 0.0424(12) Uani 1 1 d U
C16 C 0.5155(7) 0.7002(5) 0.1184(3) 0.0511(14) Uani 1 1 d U
C49 C -0.1620(7) 0.0573(5) -0.0030(3) 0.0537(14) Uani 1 1 d U
H49 H -0.1220 0.0389 -0.0387 0.064 Uiso 1 1 calc R
C3 C 0.9003(6) 0.8086(4) 0.2410(3) 0.0447(12) Uani 1 1 d U
C25 C 0.6257(7) 0.3347(5) 0.4470(3) 0.0549(15) Uani 1 1 d U
H25 H 0.5815 0.2769 0.4673 0.066 Uiso 1 1 calc R
C32 C 0.2328(6) 0.5313(4) 0.2548(3) 0.0452(13) Uani 1 1 d U
H32 H 0.3072 0.5706 0.2802 0.054 Uiso 1 1 calc R
C48 C -0.2898(8) 0.0065(6) 0.0065(4) 0.0642(17) Uani 1 1 d U
H48 H -0.3365 -0.0498 -0.0213 0.077 Uiso 1 1 calc R
C55 C 0.2268(7) 0.1112(5) 0.4236(3) 0.0544(15) Uani 1 1 d U
H55 H 0.1812 0.0940 0.4589 0.065 Uiso 1 1 calc R
C54 C 0.3400(7) 0.0725(5) 0.4113(3) 0.0562(15) Uani 1 1 d U
H54 H 0.3710 0.0290 0.4380 0.067 Uiso 1 1 calc R
C17 C 0.3993(8) 0.7090(5) 0.0838(3) 0.0601(16) Uani 1 1 d U
H17 H 0.3716 0.6641 0.0479 0.072 Uiso 1 1 calc R
C4 C 1.0260(6) 0.8767(5) 0.2424(3) 0.0551(15) Uani 1 1 d U
H4 H 1.0455 0.9290 0.2150 0.066 Uiso 1 1 calc R
C47 C -0.3538(7) 0.0368(5) 0.0576(4) 0.0613(16) Uani 1 1 d U
H47 H -0.4451 0.0034 0.0631 0.074 Uiso 1 1 calc R
C9 C 1.0286(7) 0.5883(6) 0.3894(3) 0.0590(16) Uani 1 1 d U
H9A H 0.9854 0.5184 0.4017 0.071 Uiso 1 1 calc R
H9B H 1.0999 0.5783 0.3621 0.071 Uiso 1 1 calc R
C33 C 0.1622(8) 0.5786(5) 0.2152(3) 0.0586(16) Uani 1 1 d U
H33 H 0.1915 0.6522 0.2128 0.070 Uiso 1 1 calc R
C38 C -0.1872(9) 0.3781(6) 0.1049(4) 0.077(2) Uani 1 1 d U
H38A H -0.2542 0.3164 0.0854 0.093 Uiso 1 1 calc R
H38B H -0.2342 0.4127 0.1357 0.093 Uiso 1 1 calc R
C20 C 0.6055(9) 0.6290(5) 0.0961(3) 0.0634(19) Uani 1 1 d U
H20A H 0.6929 0.6718 0.0867 0.095 Uiso 1 1 calc R
H20B H 0.5620 0.5855 0.0599 0.095 Uiso 1 1 calc R
H20C H 0.6197 0.5836 0.1274 0.095 Uiso 1 1 calc R
C34 C 0.0523(8) 0.5248(5) 0.1793(3) 0.0660(17) Uani 1 1 d U
C5 C 1.1238(6) 0.8653(5) 0.2861(4) 0.0622(17) Uani 1 1 d U
H5 H 1.2091 0.9139 0.2898 0.075 Uiso 1 1 calc R
C18 C 0.3257(8) 0.7815(6) 0.1015(3) 0.0644(17) Uani 1 1 d U
H18 H 0.2499 0.7877 0.0769 0.077 Uiso 1 1 calc R
C45 C -0.3551(7) 0.1493(6) 0.1536(3) 0.0615(17) Uani 1 1 d U
H45A H -0.3048 0.1413 0.1907 0.092 Uiso 1 1 calc R
H45B H -0.4472 0.1057 0.1527 0.092 Uiso 1 1 calc R
H45C H -0.3590 0.2231 0.1523 0.092 Uiso 1 1 calc R
C12 C 1.2081(7) 0.7826(6) 0.3707(5) 0.077(2) Uani 1 1 d U
H12A H 1.2784 0.8489 0.3725 0.093 Uiso 1 1 calc R
H12B H 1.2514 0.7244 0.3580 0.093 Uiso 1 1 calc R
C40 C -0.0246(10) 0.5834(6) 0.1405(4) 0.078(2) Uani 1 1 d U
H40A H -0.1169 0.5767 0.1547 0.094 Uiso 1 1 calc R
H40B H 0.0210 0.6590 0.1453 0.094 Uiso 1 1 calc R
C39 C -0.1502(11) 0.4471(8) 0.0623(5) 0.095(2) Uani 1 1 d U
H39A H -0.2319 0.4710 0.0494 0.113 Uiso 1 1 calc R
H39B H -0.1247 0.4067 0.0270 0.113 Uiso 1 1 calc R
C10 C 1.0947(9) 0.6564(8) 0.4440(4) 0.086(2) Uani 1 1 d U
H10A H 1.1646 0.6238 0.4616 0.103 Uiso 1 1 calc R
H10B H 1.0257 0.6575 0.4739 0.103 Uiso 1 1 calc R
C41 C -0.0348(11) 0.5462(8) 0.0774(4) 0.088(2) Uani 1 1 d U
H41A H 0.0522 0.5298 0.0663 0.106 Uiso 1 1 calc R
H41B H -0.0511 0.6027 0.0532 0.106 Uiso 1 1 calc R
C11 C 1.1595(10) 0.7674(7) 0.4341(5) 0.091(2) Uani 1 1 d U
H11A H 1.2379 0.7927 0.4635 0.109 Uiso 1 1 calc R
H11B H 1.0937 0.8117 0.4422 0.109 Uiso 1 1 calc R
C1 C 0.8136(9) 0.8849(6) 0.1489(3) 0.070(2) Uani 1 1 d U
H1A H 0.7349 0.8709 0.1201 0.105 Uiso 1 1 calc R
H1B H 0.8924 0.8714 0.1284 0.105 Uiso 1 1 calc R
H1C H 0.8326 0.9584 0.1657 0.105 Uiso 1 1 calc R

loop_
_atom_site_aniso_label
_atom_site_aniso_U_11
_atom_site_aniso_U_22
_atom_site_aniso_U_33
_atom_site_aniso_U_23
_atom_site_aniso_U_13
_atom_site_aniso_U_12
Co1 0.0274(4) 0.0278(4) 0.0340(4) -0.0010(3) 0.0029(3) 0.0006(3)
Co2 0.0321(4) 0.0241(3) 0.0308(4) 0.0006(3) 0.0020(3) 0.0033(3)
Cl4 0.0432(7) 0.0337(6) 0.0362(6) -0.0016(5) 0.0057(5) 0.0086(5)
Cl2 0.0607(9) 0.0317(7) 0.0382(7) -0.0039(5) -0.0090(6) 0.0000(6)
Cl3 0.0406(7) 0.0365(7) 0.0405(7) 0.0038(5) 0.0075(5) -0.0004(5)
Cl1 0.0323(6) 0.0395(7) 0.0426(7) -0.0016(5) 0.0038(5) 0.0081(5)
N4 0.039(2) 0.032(2) 0.037(2) 0.0012(17) -0.0060(18) 0.0069(17)
N3 0.031(2) 0.034(2) 0.040(2) -0.0015(17) 0.0005(17) 0.0116(17)
N1 0.049(2) 0.030(2) 0.034(2) 0.0038(17) 0.0072(18) 0.0044(18)
C30 0.033(2) 0.030(2) 0.029(2) 0.0021(18) 0.0049(18) 0.0067(18)
N6 0.0305(19) 0.029(2) 0.032(2) 0.0033(16) 0.0021(16) 0.0068(16)
C58 0.040(2) 0.026(2) 0.030(2) 0.0038(18) -0.0078(19) 0.0010(19)
C23 0.054(3) 0.052(3) 0.034(3) -0.002(2) -0.004(2) 0.011(3)
N5 0.039(2) 0.026(2) 0.042(2) 0.0013(17) -0.0051(18) 0.0073(17)
C22 0.038(3) 0.044(3) 0.039(3) 0.006(2) -0.011(2) 0.007(2)
C14 0.058(3) 0.031(2) 0.048(3) 0.012(2) 0.004(2) 0.002(2)
C56 0.050(3) 0.042(3) 0.033(2) 0.006(2) -0.003(2) -0.002(2)
C29 0.036(3) 0.033(3) 0.040(3) 0.002(2) -0.003(2) 0.004(2)
C42 0.064(4) 0.066(4) 0.037(3) 0.010(3) -0.003(3) 0.003(3)
C52 0.048(3) 0.030(2) 0.040(3) 0.002(2) -0.010(2) 0.004(2)
C27 0.042(3) 0.035(3) 0.056(3) 0.001(2) -0.011(2) 0.016(2)
C2 0.057(3) 0.028(2) 0.044(3) 0.001(2) 0.017(2) 0.007(2)
N2 0.031(2) 0.030(2) 0.049(2) -0.0055(18) 0.0100(18) 0.0028(17)
C21 0.032(2) 0.035(2) 0.042(2) 0.003(2) -0.008(2) 0.0093(19)
C44 0.045(3) 0.030(2) 0.040(2) 0.001(2) -0.009(2) 0.007(2)
C36 0.059(3) 0.038(3) 0.066(3) 0.002(2) -0.022(3) 0.008(2)
C35 0.058(3) 0.034(3) 0.056(3) 0.002(2) -0.018(3) 0.011(2)
C53 0.059(3) 0.034(3) 0.056(3) 0.005(2) -0.009(3) 0.010(2)
C31 0.037(2) 0.027(2) 0.042(2) -0.0029(19) -0.002(2) 0.0058(19)
C26 0.053(3) 0.040(3) 0.064(3) 0.008(3) -0.014(3) 0.015(2)
C57 0.055(4) 0.067(4) 0.037(3) -0.001(3) 0.008(3) -0.001(3)
C13 0.059(4) 0.032(3) 0.058(4) -0.005(3) -0.006(3) 0.008(3)
C6 0.031(3) 0.040(3) 0.097(4) -0.011(3) 0.002(3) 0.008(2)
C46 0.046(3) 0.045(3) 0.055(3) 0.007(2) -0.010(2) 0.010(2)
C8 0.034(2) 0.037(2) 0.048(3) -0.009(2) -0.002(2) 0.012(2)
C19 0.069(3) 0.044(3) 0.054(3) 0.014(3) -0.002(3) 0.010(3)
C24 0.046(3) 0.053(3) 0.042(3) 0.010(2) -0.010(2) 0.008(2)
C51 0.040(3) 0.042(3) 0.051(3) 0.001(2) 0.001(2) 0.013(2)
C50 0.053(3) 0.042(3) 0.038(3) 0.000(2) -0.010(2) 0.010(2)
C28 0.052(4) 0.047(3) 0.070(4) -0.012(3) 0.001(3) 0.021(3)
C15 0.056(3) 0.029(2) 0.043(3) 0.012(2) 0.004(2) 0.007(2)
C7 0.030(2) 0.034(2) 0.061(3) -0.010(2) 0.007(2) 0.007(2)
C16 0.074(3) 0.038(3) 0.041(3) 0.009(2) -0.005(3) 0.013(3)
C49 0.061(3) 0.050(3) 0.050(3) -0.006(3) -0.015(3) 0.020(3)
C3 0.044(3) 0.031(2) 0.058(3) -0.004(2) 0.020(2) 0.005(2)
C25 0.055(3) 0.053(3) 0.056(3) 0.016(3) -0.014(3) 0.009(3)
C32 0.050(3) 0.032(3) 0.051(3) 0.000(2) -0.009(2) 0.007(2)
C48 0.068(4) 0.047(3) 0.072(4) -0.005(3) -0.026(3) 0.011(3)
C55 0.069(3) 0.051(3) 0.035(3) 0.008(2) -0.005(3) -0.004(3)
C54 0.071(4) 0.042(3) 0.052(3) 0.011(2) -0.013(3) 0.004(3)
C17 0.084(4) 0.046(3) 0.047(3) 0.009(3) -0.007(3) 0.009(3)
C4 0.047(3) 0.038(3) 0.077(4) -0.003(3) 0.029(3) 0.002(2)
C47 0.050(3) 0.049(3) 0.082(4) 0.012(3) -0.016(3) 0.006(3)
C9 0.040(3) 0.063(3) 0.073(4) 0.005(3) -0.013(3) 0.014(3)
C33 0.077(4) 0.030(3) 0.064(3) 0.002(2) -0.024(3) 0.008(3)
C38 0.076(4) 0.060(4) 0.090(4) 0.008(3) -0.034(3) 0.010(3)
C20 0.103(5) 0.050(4) 0.033(3) -0.004(3) -0.002(3) 0.012(4)
C34 0.084(4) 0.037(3) 0.072(3) 0.003(3) -0.025(3) 0.011(3)
C5 0.035(3) 0.045(3) 0.102(4) -0.004(3) 0.020(3) 0.000(2)
C18 0.078(4) 0.054(3) 0.059(3) 0.010(3) -0.017(3) 0.011(3)
C45 0.041(3) 0.081(5) 0.063(4) 0.008(3) -0.004(3) 0.015(3)
C12 0.043(3) 0.053(3) 0.134(5) -0.007(4) -0.015(3) 0.016(3)
C40 0.103(5) 0.053(3) 0.079(4) 0.004(3) -0.014(4) 0.020(3)
C39 0.101(5) 0.082(4) 0.094(5) 0.018(4) -0.021(4) 0.007(4)
C10 0.061(4) 0.093(4) 0.096(5) -0.011(4) -0.029(4) 0.018(4)
C41 0.106(5) 0.078(4) 0.079(4) 0.019(4) -0.007(4) 0.017(4)
C11 0.078(4) 0.077(4) 0.117(5) -0.019(4) -0.039(4) 0.036(4)
C1 0.102(6) 0.046(4) 0.057(4) 0.007(3) 0.024(4) 0.001(4)

loop_
_atom_type_symbol
_atom_type_description
_atom_type_scat_dispersion_real
_atom_type_scat_dispersion_imag
_atom_type_scat_source
C C 0.0033 0.0016 'International Tables Vol C Tables 4.2.6.8 and 6.1.1.4'
H H 0.0000 0.0000 'International Tables Vol C Tables 4.2.6.8 and 6.1.1.4'
N N 0.0061 0.0033 'International Tables Vol C Tables 4.2.6.8 and 6.1.1.4'
Cl Cl 0.1484 0.1585 'International Tables Vol C Tables 4.2.6.8 and 6.1.1.4'
Co Co 0.3494 0.9721 'International Tables Vol C Tables 4.2.6.8 and 6.1.1.4'

loop_
_geom_angle_atom_site_label_1
_geom_angle_atom_site_label_2
_geom_angle_atom_site_label_3
_geom_angle
N2 Co1 N1 76.01(19)
N2 Co1 Cl2 123.71(13)
N1 Co1 Cl2 98.95(12)
N2 Co1 Cl1 124.99(13)
N1 Co1 Cl1 99.18(13)
Cl2 Co1 Cl1 111.24(6)
N2 Co1 N3 74.42(18)
N1 Co1 N3 150.42(17)
Cl2 Co1 N3 96.52(12)
Cl1 Co1 N3 98.47(12)
N5 Co2 N6 74.91(16)
N5 Co2 N4 74.71(16)
N6 Co2 N4 149.60(16)
N5 Co2 Cl3 123.37(14)
N6 Co2 Cl3 98.00(11)
N4 Co2 Cl3 99.40(12)
N5 Co2 Cl4 126.73(14)
N6 Co2 Cl4 99.80(12)
N4 Co2 Cl4 97.45(12)
Cl3 Co2 Cl4 109.89(6)
C36 N4 C44 120.6(5)
C36 N4 Co2 113.9(4)
C44 N4 Co2 124.8(3)
C8 N3 C21 121.2(5)
C8 N3 Co1 113.8(4)
C21 N3 Co1 124.5(3)
C2 N1 C15 120.0(5)
C2 N1 Co1 112.1(4)
C15 N1 Co1 127.8(3)
N6 C30 C29 126.8(5)
N6 C30 C31 114.9(4)
C29 C30 C31 118.3(4)
C30 N6 C58 117.7(4)
C30 N6 Co2 115.4(3)
C58 N6 Co2 126.8(3)
C56 C58 C52 122.6(5)
C56 C58 N6 118.6(5)
C52 C58 N6 118.8(5)
C22 C23 H23A 109.5
C22 C23 H23B 109.5
H23A C23 H23B 109.5
C22 C23 H23C 109.5
H23A C23 H23C 109.5
H23B C23 H23C 109.5
C31 N5 C35 121.2(5)
C31 N5 Co2 119.0(3)
C35 N5 Co2 119.7(4)
C21 C22 C24 118.7(6)
C21 C22 C23 121.8(5)
C24 C22 C23 119.5(6)
C15 C14 C19 118.2(6)
C15 C14 C13 122.4(6)
C19 C14 C13 119.3(6)
C58 C56 C55 116.5(6)
C58 C56 C57 122.0(5)
C55 C56 C57 121.4(6)
C30 C29 H29A 109.5
C30 C29 H29B 109.5
H29A C29 H29B 109.5
C30 C29 H29C 109.5
H29A C29 H29C 109.5
H29B C29 H29C 109.5
C50 C42 H42A 109.5
C50 C42 H42B 109.5
H42A C42 H42B 109.5
C50 C42 H42C 109.5
H42A C42 H42C 109.5
H42B C42 H42C 109.5
C53 C52 C58 118.0(6)
C53 C52 C51 120.8(6)
C58 C52 C51 121.0(5)
C26 C27 C21 117.1(6)
C26 C27 C28 120.0(6)
C21 C27 C28 122.8(6)
N1 C2 C3 117.6(5)
N1 C2 C1 125.0(6)
C3 C2 C1 117.4(6)
C3 N2 C7 121.3(5)
C3 N2 Co1 118.6(4)
C7 N2 Co1 119.5(4)
C22 C21 C27 122.5(5)
C22 C21 N3 118.9(5)
C27 C21 N3 118.6(5)
C46 C44 C50 121.1(5)
C46 C44 N4 122.1(5)
C50 C44 N4 116.8(5)
N4 C36 C38 125.3(6)
N4 C36 C35 115.5(5)
C38 C36 C35 118.9(6)
N5 C35 C34 120.3(5)
N5 C35 C36 114.2(5)
C34 C35 C36 125.4(5)
C54 C53 C52 121.3(6)
C54 C53 H53 119.4
C52 C53 H53 119.4
N5 C31 C32 122.1(5)
N5 C31 C30 115.0(4)
C32 C31 C30 122.8(5)
C25 C26 C27 121.6(6)
C25 C26 H26 119.2
C27 C26 H26 119.2
C56 C57 H57A 109.5
C56 C57 H57B 109.5
H57A C57 H57B 109.5
C56 C57 H57C 109.5
H57A C57 H57C 109.5
H57B C57 H57C 109.5
C14 C13 H13A 109.5
C14 C13 H13B 109.5
H13A C13 H13B 109.5
C14 C13 H13C 109.5
H13A C13 H13C 109.5
H13B C13 H13C 109.5
C5 C6 C7 116.8(6)
C5 C6 C12 118.8(6)
C7 C6 C12 124.3(7)
C47 C46 C44 119.4(6)
C47 C46 C45 119.8(6)
C44 C46 C45 120.7(6)
N3 C8 C7 117.9(5)
N3 C8 C9 124.4(6)
C7 C8 C9 117.6(5)
C18 C19 C14 120.2(7)
C18 C19 H19 119.9
C14 C19 H19 119.9
C25 C24 C22 120.1(6)
C25 C24 H24 119.9
C22 C24 H24 119.9
C52 C51 H51A 109.5
C52 C51 H51B 109.5
H51A C51 H51B 109.5
C52 C51 H51C 109.5
H51A C51 H51C 109.5
H51B C51 H51C 109.5
C49 C50 C44 117.8(6)
C49 C50 C42 120.5(6)
C44 C50 C42 121.6(5)
C27 C28 H28A 109.5
C27 C28 H28B 109.5
H28A C28 H28B 109.5
C27 C28 H28C 109.5
H28A C28 H28C 109.5
H28B C28 H28C 109.5
C14 C15 C16 122.9(6)
C14 C15 N1 118.7(5)
C16 C15 N1 118.4(5)
N2 C7 C6 120.6(6)
N2 C7 C8 113.3(5)
C6 C7 C8 126.0(6)
C15 C16 C17 116.9(6)
C15 C16 C20 121.5(6)
C17 C16 C20 121.4(6)
C48 C49 C50 121.2(7)
C48 C49 H49 119.4
C50 C49 H49 119.4
N2 C3 C4 121.8(6)
N2 C3 C2 114.7(5)
C4 C3 C2 123.5(6)
C26 C25 C24 119.8(6)
C26 C25 H25 120.1
C24 C25 H25 120.1
C33 C32 C31 116.2(5)
C33 C32 H32 121.9
C31 C32 H32 121.9
C49 C48 C47 120.2(6)
C49 C48 H48 119.9
C47 C48 H48 119.9
C54 C55 C56 121.1(6)
C54 C55 H55 119.4
C56 C55 H55 119.4
C53 C54 C55 120.3(6)
C53 C54 H54 119.8
C55 C54 H54 119.8
C18 C17 C16 121.0(6)
C18 C17 H17 119.5
C16 C17 H17 119.5
C3 C4 C5 117.2(6)
C3 C4 H4 121.4
C5 C4 H4 121.4
C46 C47 C48 120.2(7)
C46 C47 H47 119.9
C48 C47 H47 119.9
C10 C9 C8 115.8(6)
C10 C9 H9A 108.3
C8 C9 H9A 108.3
C10 C9 H9B 108.3
C8 C9 H9B 108.3
H9A C9 H9B 107.4
C34 C33 C32 123.3(6)
C34 C33 H33 118.3
C32 C33 H33 118.3
C39 C38 C36 118.1(9)
C39 C38 H38A 107.8
C36 C38 H38A 107.8
C39 C38 H38B 107.8
C36 C38 H38B 107.8
H38A C38 H38B 107.1
C16 C20 H20A 109.5
C16 C20 H20B 109.5
H20A C20 H20B 109.5
C16 C20 H20C 109.5
H20A C20 H20C 109.5
H20B C20 H20C 109.5
C33 C34 C35 116.2(6)
C33 C34 C40 119.9(6)
C35 C34 C40 123.8(6)
C6 C5 C4 122.2(6)
C6 C5 H5 118.9
C4 C5 H5 118.9
C17 C18 C19 120.8(7)
C17 C18 H18 119.6
C19 C18 H18 119.6
C46 C45 H45A 109.5
C46 C45 H45B 109.5
H45A C45 H45B 109.5
C46 C45 H45C 109.5
H45A C45 H45C 109.5
H45B C45 H45C 109.5
C6 C12 C11 115.4(7)
C6 C12 H12A 108.4
C11 C12 H12A 108.4
C6 C12 H12B 108.4
C11 C12 H12B 108.4
H12A C12 H12B 107.5
C41 C40 C34 113.5(8)
C41 C40 H40A 108.9
C34 C40 H40A 108.9
C41 C40 H40B 108.9
C34 C40 H40B 108.9
H40A C40 H40B 107.7
C38 C39 C41 120.0(8)
C38 C39 H39A 107.3
C41 C39 H39A 107.3
C38 C39 H39B 107.3
C41 C39 H39B 107.3
H39A C39 H39B 106.9
C9 C10 C11 115.6(8)
C9 C10 H10A 108.4
C11 C10 H10A 108.4
C9 C10 H10B 108.4
C11 C10 H10B 108.4
H10A C10 H10B 107.4
C40 C41 C39 112.2(9)
C40 C41 H41A 109.2
C39 C41 H41A 109.2
C40 C41 H41B 109.2
C39 C41 H41B 109.2
H41A C41 H41B 107.9
C10 C11 C12 114.6(8)
C10 C11 H11A 108.6
C12 C11 H11A 108.6
C10 C11 H11B 108.6
C12 C11 H11B 108.6
H11A C11 H11B 107.6
C2 C1 H1A 109.5
C2 C1 H1B 109.5
H1A C1 H1B 109.5
C2 C1 H1C 109.5
H1A C1 H1C 109.5
H1B C1 H1C 109.5

loop_
_geom_bond_atom_site_label_1
_geom_bond_atom_site_label_2
_geom_bond_distance
Co1 N2 2.051(4)
Co1 N1 2.246(4)
Co1 Cl2 2.2656(16)
Co1 Cl1 2.2703(16)
Co1 N3 2.271(4)
Co2 N5 2.059(4)
Co2 N6 2.218(4)
Co2 N4 2.246(4)
Co2 Cl3 2.2695(16)
Co2 Cl4 2.2768(15)
N4 C36 1.288(8)
N4 C44 1.444(7)
N3 C8 1.249(7)
N3 C21 1.428(7)
N1 C2 1.280(7)
N1 C15 1.445(8)
C30 N6 1.283(6)
C30 C29 1.497(7)
C30 C31 1.502(7)
N6 C58 1.447(6)
C58 C56 1.389(8)
C58 C52 1.418(8)
C23 C22 1.517(8)
C23 H23A 0.9800
C23 H23B 0.9800
C23 H23C 0.9800
N5 C31 1.324(7)
N5 C35 1.346(7)
C22 C21 1.379(8)
C22 C24 1.405(8)
C14 C15 1.387(9)
C14 C19 1.410(9)
C14 C13 1.493(8)
C56 C55 1.426(9)
C56 C57 1.503(9)
C29 H29A 0.9800
C29 H29B 0.9800
C29 H29C 0.9800
C42 C50 1.488(9)
C42 H42A 0.9800
C42 H42B 0.9800
C42 H42C 0.9800
C52 C53 1.379(8)
C52 C51 1.496(8)
C27 C26 1.402(9)
C27 C21 1.413(8)
C27 C28 1.513(9)
C2 C3 1.494(9)
C2 C1 1.510(9)
N2 C3 1.322(8)
N2 C7 1.361(8)
C44 C46 1.384(8)
C44 C50 1.415(8)
C36 C38 1.494(9)
C36 C35 1.498(8)
C35 C34 1.417(9)
C53 C54 1.377(10)
C53 H53 0.9500
C31 C32 1.385(8)
C26 C25 1.380(10)
C26 H26 0.9500
C57 H57A 0.9800
C57 H57B 0.9800
C57 H57C 0.9800
C13 H13A 0.9800
C13 H13B 0.9800
C13 H13C 0.9800
C6 C5 1.369(11)
C6 C7 1.416(8)
C6 C12 1.497(10)
C46 C47 1.379(9)
C46 C45 1.519(10)
C8 C7 1.481(8)
C8 C9 1.528(8)
C19 C18 1.390(10)
C19 H19 0.9500
C24 C25 1.400(9)
C24 H24 0.9500
C51 H51A 0.9800
C51 H51B 0.9800
C51 H51C 0.9800
C50 C49 1.404(8)
C28 H28A 0.9800
C28 H28B 0.9800
C28 H28C 0.9800
C15 C16 1.408(8)
C16 C17 1.415(10)
C16 C20 1.514(10)
C49 C48 1.353(11)
C49 H49 0.9500
C3 C4 1.382(8)
C25 H25 0.9500
C32 C33 1.385(8)
C32 H32 0.9500
C48 C47 1.411(11)
C48 H48 0.9500
C55 C54 1.384(10)
C55 H55 0.9500
C54 H54 0.9500
C17 C18 1.377(11)
C17 H17 0.9500
C4 C5 1.404(11)
C4 H4 0.9500
C47 H47 0.9500
C9 C10 1.494(11)
C9 H9A 0.9900
C9 H9B 0.9900
C33 C34 1.368(9)
C33 H33 0.9500
C38 C39 1.374(12)
C38 H38A 0.9900
C38 H38B 0.9900
C20 H20A 0.9800
C20 H20B 0.9800
C20 H20C 0.9800
C34 C40 1.507(10)
C5 H5 0.9500
C18 H18 0.9500
C45 H45A 0.9800
C45 H45B 0.9800
C45 H45C 0.9800
C12 C11 1.536(14)
C12 H12A 0.9900
C12 H12B 0.9900
C40 C41 1.448(12)
C40 H40A 0.9900
C40 H40B 0.9900
C39 C41 1.548(13)
C39 H39A 0.9900
C39 H39B 0.9900
C10 C11 1.495(14)
C10 H10A 0.9900
C10 H10B 0.9900
C41 H41A 0.9900
C41 H41B 0.9900
C11 H11A 0.9900
C11 H11B 0.9900
C1 H1A 0.9800
C1 H1B 0.9800
C1 H1C 0.9800

loop_
_geom_torsion_atom_site_label_1
_geom_torsion_atom_site_label_2
_geom_torsion_atom_site_label_3
_geom_torsion_atom_site_label_4
_geom_torsion
N5 Co2 N4 C36 -11.9(5)
N6 Co2 N4 C36 -13.8(7)
Cl3 Co2 N4 C36 110.3(5)
Cl4 Co2 N4 C36 -138.1(5)
N5 Co2 N4 C44 176.7(5)
N6 Co2 N4 C44 174.7(4)
Cl3 Co2 N4 C44 -61.2(4)
Cl4 Co2 N4 C44 50.5(4)
N2 Co1 N3 C8 -1.6(4)
N1 Co1 N3 C8 0.4(6)
Cl2 Co1 N3 C8 121.7(4)
Cl1 Co1 N3 C8 -125.6(4)
N2 Co1 N3 C21 -173.6(4)
N1 Co1 N3 C21 -171.6(4)
Cl2 Co1 N3 C21 -50.4(4)
Cl1 Co1 N3 C21 62.3(4)
N2 Co1 N1 C2 1.7(4)
Cl2 Co1 N1 C2 -121.0(4)
Cl1 Co1 N1 C2 125.7(4)
N3 Co1 N1 C2 -0.3(6)
N2 Co1 N1 C15 178.5(5)
Cl2 Co1 N1 C15 55.8(4)
Cl1 Co1 N1 C15 -57.6(4)
N3 Co1 N1 C15 176.5(4)
C29 C30 N6 C58 -0.2(7)
C31 C30 N6 C58 -177.8(4)
C29 C30 N6 Co2 179.9(4)
C31 C30 N6 Co2 2.3(5)
N5 Co2 N6 C30 -5.3(4)
N4 Co2 N6 C30 -3.4(6)
Cl3 Co2 N6 C30 -127.8(3)
Cl4 Co2 N6 C30 120.3(3)
N5 Co2 N6 C58 174.8(4)
N4 Co2 N6 C58 176.8(4)
Cl3 Co2 N6 C58 52.3(4)
Cl4 Co2 N6 C58 -59.6(4)
C30 N6 C58 C56 89.8(6)
Co2 N6 C58 C56 -90.4(5)
C30 N6 C58 C52 -89.3(6)
Co2 N6 C58 C52 90.5(5)
N6 Co2 N5 C31 7.9(4)
N4 Co2 N5 C31 -171.1(5)
Cl3 Co2 N5 C31 97.6(4)
Cl4 Co2 N5 C31 -83.2(4)
N6 Co2 N5 C35 -175.4(5)
N4 Co2 N5 C35 5.7(5)
Cl3 Co2 N5 C35 -85.6(5)
Cl4 Co2 N5 C35 93.6(5)
C52 C58 C56 C55 -2.2(8)
N6 C58 C56 C55 178.7(5)
C52 C58 C56 C57 174.9(5)
N6 C58 C56 C57 -4.2(8)
C56 C58 C52 C53 2.7(8)
N6 C58 C52 C53 -178.2(5)
C56 C58 C52 C51 -172.6(5)
N6 C58 C52 C51 6.5(7)
C15 N1 C2 C3 175.7(5)
Co1 N1 C2 C3 -7.2(6)
C15 N1 C2 C1 -3.0(8)
Co1 N1 C2 C1 174.1(5)
N1 Co1 N2 C3 4.8(4)
Cl2 Co1 N2 C3 96.3(4)
Cl1 Co1 N2 C3 -86.7(4)
N3 Co1 N2 C3 -176.2(4)
N1 Co1 N2 C7 175.9(4)
Cl2 Co1 N2 C7 -92.5(4)
Cl1 Co1 N2 C7 84.4(4)
N3 Co1 N2 C7 -5.1(4)
C24 C22 C21 C27 -2.3(8)
C23 C22 C21 C27 175.2(5)
C24 C22 C21 N3 176.7(5)
C23 C22 C21 N3 -5.8(7)
C26 C27 C21 C22 1.8(8)
C28 C27 C21 C22 -175.2(5)
C26 C27 C21 N3 -177.2(5)
C28 C27 C21 N3 5.8(8)
C8 N3 C21 C22 97.1(6)
Co1 N3 C21 C22 -91.4(5)
C8 N3 C21 C27 -83.8(6)
Co1 N3 C21 C27 87.6(5)
C36 N4 C44 C46 -84.0(8)
Co2 N4 C44 C46 86.8(6)
C36 N4 C44 C50 98.3(7)
Co2 N4 C44 C50 -90.9(5)
C44 N4 C36 C38 14.0(11)
Co2 N4 C36 C38 -157.8(7)
C44 N4 C36 C35 -172.4(6)
Co2 N4 C36 C35 15.8(8)
C31 N5 C35 C34 -0.5(10)
Co2 N5 C35 C34 -177.2(6)
C31 N5 C35 C36 177.1(6)
Co2 N5 C35 C36 0.4(8)
N4 C36 C35 N5 -11.4(10)
C38 C36 C35 N5 162.6(7)
N4 C36 C35 C34 166.1(7)
C38 C36 C35 C34 -19.9(12)
C58 C52 C53 C54 -1.7(8)
C51 C52 C53 C54 173.6(6)
C35 N5 C31 C32 -5.7(9)
Co2 N5 C31 C32 171.0(4)
C35 N5 C31 C30 174.0(5)
Co2 N5 C31 C30 -9.3(6)
N6 C30 C31 N5 4.2(7)
C29 C30 C31 N5 -173.7(5)
N6 C30 C31 C32 -176.1(5)
C29 C30 C31 C32 6.1(8)
C21 C27 C26 C25 1.1(8)
C28 C27 C26 C25 178.2(6)
C50 C44 C46 C47 1.3(9)
N4 C44 C46 C47 -176.3(5)
C50 C44 C46 C45 -176.1(6)
N4 C44 C46 C45 6.3(8)
C21 N3 C8 C7 179.7(5)
Co1 N3 C8 C7 7.4(6)
C21 N3 C8 C9 3.0(8)
Co1 N3 C8 C9 -169.4(5)
C15 C14 C19 C18 -0.9(9)
C13 C14 C19 C18 175.7(6)
C21 C22 C24 C25 -0.2(8)
C23 C22 C24 C25 -177.7(5)
C46 C44 C50 C49 -0.9(8)
N4 C44 C50 C49 176.8(5)
C46 C44 C50 C42 175.6(6)
N4 C44 C50 C42 -6.7(8)
C19 C14 C15 C16 0.4(9)
C13 C14 C15 C16 -176.2(6)
C19 C14 C15 N1 -179.8(5)
C13 C14 C15 N1 3.6(8)
C2 N1 C15 C14 -91.9(7)
Co1 N1 C15 C14 91.6(6)
C2 N1 C15 C16 88.0(7)
Co1 N1 C15 C16 -88.6(6)
C3 N2 C7 C6 3.2(8)
Co1 N2 C7 C6 -167.7(4)
C3 N2 C7 C8 -178.9(5)
Co1 N2 C7 C8 10.2(6)
C5 C6 C7 N2 -1.5(9)
C12 C6 C7 N2 173.7(6)
C5 C6 C7 C8 -179.0(6)
C12 C6 C7 C8 -3.8(10)
N3 C8 C7 N2 -11.6(7)
C9 C8 C7 N2 165.4(5)
N3 C8 C7 C6 166.2(6)
C9 C8 C7 C6 -16.9(9)
C14 C15 C16 C17 -0.7(9)
N1 C15 C16 C17 179.5(5)
C14 C15 C16 C20 174.3(6)
N1 C15 C16 C20 -5.5(9)
C44 C50 C49 C48 -1.7(9)
C42 C50 C49 C48 -178.2(6)
C7 N2 C3 C4 -1.3(8)
Co1 N2 C3 C4 169.7(4)
C7 N2 C3 C2 179.1(5)
Co1 N2 C3 C2 -9.9(6)
N1 C2 C3 N2 11.5(7)
C1 C2 C3 N2 -169.7(5)
N1 C2 C3 C4 -168.1(5)
C1 C2 C3 C4 10.7(8)
C27 C26 C25 C24 -3.5(9)
C22 C24 C25 C26 3.1(9)
N5 C31 C32 C33 5.0(9)
C30 C31 C32 C33 -174.7(6)
C50 C49 C48 C47 3.7(10)
C58 C56 C55 C54 0.8(9)
C57 C56 C55 C54 -176.3(6)
C52 C53 C54 C55 0.3(10)
C56 C55 C54 C53 0.2(10)
C15 C16 C17 C18 1.6(10)
C20 C16 C17 C18 -173.4(7)
N2 C3 C4 C5 -2.2(9)
C2 C3 C4 C5 177.3(6)
C44 C46 C47 C48 0.7(9)
C45 C46 C47 C48 178.2(6)
C49 C48 C47 C46 -3.2(10)
N3 C8 C9 C10 -109.5(8)
C7 C8 C9 C10 73.8(8)
C31 C32 C33 C34 1.9(11)
N4 C36 C38 C39 -118.3(10)
C35 C36 C38 C39 68.4(11)
C32 C33 C34 C35 -7.6(13)
C32 C33 C34 C40 175.9(8)
N5 C35 C34 C33 6.9(12)
C36 C35 C34 C33 -170.4(8)
N5 C35 C34 C40 -176.7(8)
C36 C35 C34 C40 6.0(13)
C7 C6 C5 C4 -2.1(10)
C12 C6 C5 C4 -177.6(6)
C3 C4 C5 C6 3.9(10)
C16 C17 C18 C19 -2.2(11)
C14 C19 C18 C17 1.8(11)
C5 C6 C12 C11 132.3(8)
C7 C6 C12 C11 -42.8(10)
C33 C34 C40 C41 124.1(9)
C35 C34 C40 C41 -52.2(13)
C36 C38 C39 C41 -51.1(14)
C8 C9 C10 C11 -55.2(10)
C34 C40 C41 C39 81.7(11)
C38 C39 C41 C40 -29.5(14)
C9 C10 C11 C12 -27.4(11)
C6 C12 C11 C10 79.9(9)

loop_
_platon_squeeze_void_nr
_platon_squeeze_void_average_x
_platon_squeeze_void_average_y
_platon_squeeze_void_average_z
_platon_squeeze_void_volume
_platon_squeeze_void_count_electrons
1 -0.020 0.174 0.889 9.2 0.0
2 0.020 0.826 0.111 9.2 0.6
3 0.248 0.040 0.580 112.0 42.3
4 0.378 0.350 0.081 91.9 34.2
5 0.622 0.650 0.919 91.8 32.6
6 0.749 0.959 0.418 107.2 38.3
